data_1574995
loop_
_publ_author_name
'Jia, Xiao-Ran'
'Gao, Zi-Xuan'
'Fei, Hai-Ming'
'Lan, Li-Juan'
'Yu, Cai-Xia'
'Qian, Yong'
'Liu, Lei-Lei'

_publ_section_title
;
 Highly efficient and selective Sr<sup>2+</sup> capture using robust
 two-dimensional MOF nanosheets decorated with cage-like cavities.
;
_journal_issue 31
_journal_name_full 'Chemical science'
_journal_page_first 14231
_journal_page_last 14241
_journal_paper_doi 10.1039/d5sc02612a
_journal_volume 16
_journal_year 2025
_chemical_formula_moiety '2(C52 H64 Cu O13), H2 O'
_chemical_formula_sum 'C104 H130 Cu2 O27'
_chemical_formula_weight 1939.15
_space_group_crystal_system monoclinic
_space_group_IT_number 14
_space_group_name_Hall '-P 2ybc'
_space_group_name_H-M_alt 'P 1 21/c 1'
_atom_sites_solution_hydrogens mixed
_atom_sites_solution_primary direct
_atom_sites_solution_secondary difmap
_audit_creation_method SHELXL-2018/3
_audit_update_record
;
2025-02-28 deposited with the CCDC.	2025-07-01 downloaded from the CCDC.
;
_cell_angle_alpha 90
_cell_angle_beta 91.80(3)
_cell_angle_gamma 90
_cell_formula_units_Z 2
_cell_length_a 22.468(5)
_cell_length_b 10.540(2)
_cell_length_c 20.861(4)
_cell_measurement_reflns_used 9970
_cell_measurement_temperature 100(2)
_cell_measurement_theta_max 28.18
_cell_measurement_theta_min 2.34
_cell_volume 4937.7(17)
_computing_cell_refinement 'Bruker SAINT'
_computing_data_collection 'Bruker APEX2'
_computing_data_reduction 'Bruker SAINT A'
_computing_structure_refinement 'SHELXL-2018/3 (Sheldrick, 2018)'
_computing_structure_solution 'SHELXS-97 (Sheldrick, 2008)'
_diffrn_ambient_temperature 100(2)
_diffrn_measured_fraction_theta_full 0.999
_diffrn_measured_fraction_theta_max 0.999
_diffrn_measurement_device_type 'Bruker APEX-II CCD'
_diffrn_measurement_method '\f and \w scans'
_diffrn_radiation_type MoK\a
_diffrn_radiation_wavelength 0.71073
_diffrn_reflns_av_R_equivalents 0.0356
_diffrn_reflns_av_unetI/netI 0.0323
_diffrn_reflns_Laue_measured_fraction_full 0.999
_diffrn_reflns_Laue_measured_fraction_max 0.999
_diffrn_reflns_limit_h_max 26
_diffrn_reflns_limit_h_min -26
_diffrn_reflns_limit_k_max 12
_diffrn_reflns_limit_k_min -12
_diffrn_reflns_limit_l_max 24
_diffrn_reflns_limit_l_min -24
_diffrn_reflns_number 32898
_diffrn_reflns_point_group_measured_fraction_full 0.999
_diffrn_reflns_point_group_measured_fraction_max 0.999
_diffrn_reflns_theta_full 24.998
_diffrn_reflns_theta_max 24.998
_diffrn_reflns_theta_min 1.953
_diffrn_source 'fine-focus sealed tube'
_exptl_absorpt_coefficient_mu 0.507
_exptl_absorpt_correction_T_max 0.904
_exptl_absorpt_correction_T_min 0.859
_exptl_absorpt_correction_type multi-scan
_exptl_absorpt_process_details sadabs
_exptl_crystal_colour green
_exptl_crystal_density_diffrn 1.304
_exptl_crystal_density_method 'not measured'
_exptl_crystal_description block
_exptl_crystal_F_000 2056
_exptl_crystal_size_max 0.300
_exptl_crystal_size_mid 0.250
_exptl_crystal_size_min 0.200
_refine_diff_density_max 0.341
_refine_diff_density_min -0.553
_refine_diff_density_rms 0.059
_refine_ls_extinction_method none
_refine_ls_goodness_of_fit_ref 1.043
_refine_ls_hydrogen_treatment constr
_refine_ls_matrix_type full
_refine_ls_number_parameters 616
_refine_ls_number_reflns 8684
_refine_ls_number_restraints 0
_refine_ls_restrained_S_all 1.043
_refine_ls_R_factor_all 0.0438
_refine_ls_R_factor_gt 0.0354
_refine_ls_shift/su_max 0.002
_refine_ls_shift/su_mean 0.000
_refine_ls_structure_factor_coef Fsqd
_refine_ls_weighting_details 'w=1/[\s^2^(Fo^2^)+(0.0517P)^2^+4.1886P] where P=(Fo^2^+2Fc^2^)/3'
_refine_ls_weighting_scheme calc
_refine_ls_wR_factor_gt 0.0958
_refine_ls_wR_factor_ref 0.1014
_reflns_Friedel_coverage 0.000
_reflns_number_gt 7396
_reflns_number_total 8684
_reflns_threshold_expression 'I > 2\s(I)'
_cod_data_source_file d5sc02612a2.cif
_cod_data_source_block T
_cod_depositor_comments 'Adding full bibliography for 1574995.cif.'
_cod_original_cell_volume 4937.6(17)
_cod_original_sg_symbol_H-M 'P 21/c'
_cod_database_code 1574995
_shelx_shelxl_version_number 2018/3
_shelx_space_group_comment
;
The symmetry employed for this shelxl refinement is uniquely defined
by the following loop, which should always be used as a source of
symmetry information in preference to the above space-group names.
They are only intended as comments.
;
_shelx_estimated_absorpt_t_min 0.863
_shelx_estimated_absorpt_t_max 0.905

loop_
_space_group_symop_operation_xyz
'x, y, z'
'-x, y+1/2, -z+1/2'
'-x, -y, -z'
'x, -y-1/2, z-1/2'

loop_
_atom_site_label
_atom_site_type_symbol
_atom_site_fract_x
_atom_site_fract_y
_atom_site_fract_z
_atom_site_U_iso_or_equiv
_atom_site_adp_type
_atom_site_occupancy
_atom_site_site_symmetry_order
_atom_site_calc_flag
_atom_site_refinement_flags_posn
_atom_site_refinement_flags_adp
_atom_site_refinement_flags_occupancy
_atom_site_disorder_assembly
_atom_site_disorder_group
Cu1 Cu 0.50810(2) -0.12341(2) 0.99408(2) 0.01132(8) Uani 1 1 d . . . . .
C1 C 0.07662(11) 0.1980(2) 0.89589(12) 0.0251(5) Uani 1 1 d . . . . .
H1A H 0.074060 0.214640 0.849662 0.038 Uiso 1 1 calc R U . . .
H1B H 0.098382 0.267164 0.917531 0.038 Uiso 1 1 calc R U . . .
H1C H 0.036399 0.192460 0.912546 0.038 Uiso 1 1 calc R U . . .
C2 C 0.07512(10) -0.0338(2) 0.87388(11) 0.0244(5) Uani 1 1 d . . . . .
H2A H 0.071656 -0.014845 0.827926 0.037 Uiso 1 1 calc R U . . .
H2B H 0.035263 -0.040627 0.891355 0.037 Uiso 1 1 calc R U . . .
H2C H 0.096395 -0.114207 0.880295 0.037 Uiso 1 1 calc R U . . .
C3 C 0.11016(11) 0.0411(2) 0.98070(10) 0.0229(5) Uani 1 1 d . . . . .
H3A H 0.069169 0.033919 0.995005 0.034 Uiso 1 1 calc R U . . .
H3B H 0.130739 0.108865 1.004714 0.034 Uiso 1 1 calc R U . . .
H3C H 0.131023 -0.039440 0.988276 0.034 Uiso 1 1 calc R U . . .
C4 C 0.10947(10) 0.0725(2) 0.90827(10) 0.0177(5) Uani 1 1 d . . . . .
C5 C 0.17361(9) 0.0843(2) 0.88588(10) 0.0150(4) Uani 1 1 d . . . . .
C6 C 0.19384(9) 0.01739(19) 0.83359(10) 0.0144(4) Uani 1 1 d . . . . .
H6 H 0.166700 -0.035904 0.810420 0.017 Uiso 1 1 calc R U . . .
C7 C 0.25250(9) 0.02519(19) 0.81363(9) 0.0123(4) Uani 1 1 d . . . . .
C8 C 0.29266(9) 0.09726(19) 0.85029(9) 0.0122(4) Uani 1 1 d . . . . .
C9 C 0.27373(9) 0.17305(19) 0.90099(9) 0.0128(4) Uani 1 1 d . . . . .
C10 C 0.21430(9) 0.1660(2) 0.91711(10) 0.0148(4) Uani 1 1 d . . . . .
H10 H 0.200712 0.218671 0.950598 0.018 Uiso 1 1 calc R U . . .
C11 C 0.38397(10) -0.01715(19) 0.84824(10) 0.0147(4) Uani 1 1 d . . . . .
H11A H 0.408019 -0.038396 0.810747 0.018 Uiso 1 1 calc R U . . .
H11B H 0.354704 -0.086259 0.853585 0.018 Uiso 1 1 calc R U . . .
C12 C 0.42499(9) -0.01170(19) 0.90789(9) 0.0133(4) Uani 1 1 d . . . . .
C13 C 0.31669(9) 0.25817(19) 0.93935(9) 0.0142(4) Uani 1 1 d . . . . .
H13A H 0.309363 0.246840 0.985553 0.017 Uiso 1 1 calc R U . . .
H13B H 0.357875 0.229624 0.931891 0.017 Uiso 1 1 calc R U . . .
C14 C 0.28836(14) 0.6769(2) 1.06984(11) 0.0338(6) Uani 1 1 d . . . . .
H14A H 0.273069 0.735855 1.101700 0.051 Uiso 1 1 calc R U . . .
H14B H 0.331585 0.687102 1.067478 0.051 Uiso 1 1 calc R U . . .
H14C H 0.279204 0.589594 1.082395 0.051 Uiso 1 1 calc R U . . .
C15 C 0.19171(12) 0.6861(3) 1.00732(15) 0.0399(7) Uani 1 1 d . . . . .
H15A H 0.175908 0.743102 1.039771 0.060 Uiso 1 1 calc R U . . .
H15B H 0.183469 0.597937 1.019060 0.060 Uiso 1 1 calc R U . . .
H15C H 0.172660 0.704887 0.965498 0.060 Uiso 1 1 calc R U . . .
C16 C 0.27173(12) 0.8440(2) 0.98805(11) 0.0259(5) Uani 1 1 d . . . . .
H16A H 0.251430 0.866858 0.947427 0.039 Uiso 1 1 calc R U . . .
H16B H 0.314752 0.855740 0.984306 0.039 Uiso 1 1 calc R U . . .
H16C H 0.257338 0.898250 1.022414 0.039 Uiso 1 1 calc R U . . .
C17 C 0.25878(10) 0.7053(2) 1.00366(10) 0.0204(5) Uani 1 1 d . . . . .
C18 C 0.28353(9) 0.61398(19) 0.95370(10) 0.0148(4) Uani 1 1 d . . . . .
C19 C 0.28629(9) 0.4833(2) 0.96552(10) 0.0149(4) Uani 1 1 d . . . . .
H19 H 0.269865 0.451347 1.003694 0.018 Uiso 1 1 calc R U . . .
C20 C 0.31219(9) 0.39834(19) 0.92349(10) 0.0132(4) Uani 1 1 d . . . . .
C21 C 0.33530(9) 0.4475(2) 0.86750(9) 0.0128(4) Uani 1 1 d . . . . .
C22 C 0.32877(9) 0.5745(2) 0.85107(9) 0.0135(4) Uani 1 1 d . . . . .
C23 C 0.30371(9) 0.6563(2) 0.89507(10) 0.0158(4) Uani 1 1 d . . . . .
H23 H 0.300269 0.743825 0.884750 0.019 Uiso 1 1 calc R U . . .
C24 C 0.42766(9) 0.3685(2) 0.83975(10) 0.0160(4) Uani 1 1 d . . . . .
H24A H 0.435620 0.335141 0.883554 0.019 Uiso 1 1 calc R U . . .
H24B H 0.442630 0.456707 0.838216 0.019 Uiso 1 1 calc R U . . .
C25 C 0.45964(9) 0.2884(2) 0.79203(10) 0.0156(4) Uani 1 1 d . . . . .
C26 C 0.34243(9) 0.61744(19) 0.78372(10) 0.0141(4) Uani 1 1 d . . . . .
H26A H 0.381167 0.582404 0.770885 0.017 Uiso 1 1 calc R U . . .
H26B H 0.344655 0.711181 0.781965 0.017 Uiso 1 1 calc R U . . .
C27 C 0.10171(13) 0.4544(3) 0.77534(16) 0.0456(8) Uani 1 1 d . . . . .
H27A H 0.125588 0.449551 0.815392 0.068 Uiso 1 1 calc R U . . .
H27B H 0.107508 0.376924 0.750285 0.068 Uiso 1 1 calc R U . . .
H27C H 0.059534 0.462866 0.785170 0.068 Uiso 1 1 calc R U . . .
C28 C 0.08003(12) 0.5824(3) 0.67686(15) 0.0426(7) Uani 1 1 d . . . . .
H28A H 0.039618 0.602835 0.689902 0.064 Uiso 1 1 calc R U . . .
H28B H 0.079471 0.502450 0.652878 0.064 Uiso 1 1 calc R U . . .
H28C H 0.094790 0.650549 0.649616 0.064 Uiso 1 1 calc R U . . .
C29 C 0.11476(11) 0.6891(2) 0.77599(13) 0.0296(6) Uani 1 1 d . . . . .
H29A H 0.134992 0.678017 0.817925 0.044 Uiso 1 1 calc R U . . .
H29B H 0.072450 0.706470 0.781967 0.044 Uiso 1 1 calc R U . . .
H29C H 0.132721 0.760367 0.753443 0.044 Uiso 1 1 calc R U . . .
C30 C 0.12116(10) 0.5690(2) 0.73674(12) 0.0244(5) Uani 1 1 d . . . . .
C31 C 0.18566(9) 0.5470(2) 0.71742(10) 0.0172(5) Uani 1 1 d . . . . .
C32 C 0.19847(10) 0.4652(2) 0.66753(10) 0.0167(4) Uani 1 1 d . . . . .
H32 H 0.166399 0.428520 0.643248 0.020 Uiso 1 1 calc R U . . .
C33 C 0.25625(9) 0.43513(19) 0.65180(9) 0.0133(4) Uani 1 1 d . . . . .
C34 C 0.30327(9) 0.48960(19) 0.68711(10) 0.0126(4) Uani 1 1 d . . . . .
C35 C 0.29257(9) 0.56954(19) 0.73859(9) 0.0136(4) Uani 1 1 d . . . . .
C36 C 0.23392(10) 0.59745(19) 0.75252(10) 0.0160(4) Uani 1 1 d . . . . .
H36 H 0.226427 0.652930 0.787237 0.019 Uiso 1 1 calc R U . . .
C37 C 0.39116(11) 0.5651(2) 0.64387(11) 0.0245(5) Uani 1 1 d . . . . .
H37A H 0.419247 0.600423 0.676766 0.029 Uiso 1 1 calc R U . . .
H37B H 0.361674 0.631956 0.632651 0.029 Uiso 1 1 calc R U . . .
C38 C 0.42520(9) 0.5324(2) 0.58492(9) 0.0136(4) Uani 1 1 d . . . . .
C39 C 0.26666(9) 0.33833(19) 0.59899(9) 0.0127(4) Uani 1 1 d . . . . .
H39A H 0.247270 0.366981 0.558253 0.015 Uiso 1 1 calc R U . . .
H39B H 0.309859 0.328948 0.592253 0.015 Uiso 1 1 calc R U . . .
C40 C 0.06938(13) 0.0921(3) 0.54223(13) 0.0433(8) Uani 1 1 d . . . . .
H40A H 0.094255 0.038479 0.515603 0.065 Uiso 1 1 calc R U . . .
H40B H 0.077362 0.181620 0.533034 0.065 Uiso 1 1 calc R U . . .
H40C H 0.027291 0.073610 0.532670 0.065 Uiso 1 1 calc R U . . .
C41 C 0.06341(11) -0.0698(3) 0.62640(14) 0.0370(7) Uani 1 1 d . . . . .
H41A H 0.087990 -0.129771 0.602960 0.056 Uiso 1 1 calc R U . . .
H41B H 0.021615 -0.079575 0.612401 0.056 Uiso 1 1 calc R U . . .
H41C H 0.067537 -0.086929 0.672496 0.056 Uiso 1 1 calc R U . . .
C42 C 0.04901(12) 0.1575(3) 0.65340(17) 0.0508(9) Uani 1 1 d . . . . .
H42A H 0.006337 0.148293 0.643296 0.076 Uiso 1 1 calc R U . . .
H42B H 0.061458 0.244505 0.644060 0.076 Uiso 1 1 calc R U . . .
H42C H 0.056826 0.139204 0.698946 0.076 Uiso 1 1 calc R U . . .
C43 C 0.08376(10) 0.0653(2) 0.61292(10) 0.0191(5) Uani 1 1 d . . . . .
C44 C 0.15034(9) 0.0843(2) 0.62929(10) 0.0152(4) Uani 1 1 d . . . . .
C45 C 0.18167(9) 0.1838(2) 0.60212(9) 0.0144(4) Uani 1 1 d . . . . .
H45 H 0.161986 0.234627 0.570390 0.017 Uiso 1 1 calc R U . . .
C46 C 0.24040(9) 0.21200(19) 0.61939(9) 0.0125(4) Uani 1 1 d . . . . .
C47 C 0.27015(9) 0.13252(19) 0.66365(9) 0.0117(4) Uani 1 1 d . . . . .
C48 C 0.23986(9) 0.03602(19) 0.69449(9) 0.0126(4) Uani 1 1 d . . . . .
C49 C 0.18069(9) 0.01295(19) 0.67590(10) 0.0143(4) Uani 1 1 d . . . . .
H49 H 0.160216 -0.054400 0.695955 0.017 Uiso 1 1 calc R U . . .
C50 C 0.36994(9) 0.1428(2) 0.62857(10) 0.0145(4) Uani 1 1 d . . . . .
H50A H 0.394561 0.220560 0.627202 0.017 Uiso 1 1 calc R U . . .
H50B H 0.346476 0.137732 0.587683 0.017 Uiso 1 1 calc R U . . .
C51 C 0.41082(10) 0.0289(2) 0.63336(10) 0.0179(5) Uani 1 1 d . . . . .
C52 C 0.26868(9) -0.03727(19) 0.75012(9) 0.0129(4) Uani 1 1 d . . . . .
H52A H 0.312471 -0.037704 0.746116 0.015 Uiso 1 1 calc R U . . .
H52B H 0.254560 -0.126242 0.749243 0.015 Uiso 1 1 calc R U . . .
O1 O 0.35259(6) 0.09818(13) 0.83530(7) 0.0131(3) Uani 1 1 d . . . . .
O2 O 0.44764(7) -0.11610(14) 0.92401(7) 0.0194(3) Uani 1 1 d . . . . .
O3 O 0.43444(7) 0.09352(14) 0.93413(7) 0.0177(3) Uani 1 1 d . . . . .
O4 O 0.36511(6) 0.36719(13) 0.82563(6) 0.0132(3) Uani 1 1 d . . . . .
O5 O 0.51350(7) 0.29062(15) 0.78808(8) 0.0231(4) Uani 1 1 d . . . . .
O6 O 0.42860(7) 0.21261(15) 0.75462(7) 0.0237(4) Uani 1 1 d . . . . .
H6A H 0.391200 0.210412 0.759498 0.028 Uiso 1 1 d R U . . .
O7 O 0.36099(6) 0.46011(13) 0.67055(7) 0.0139(3) Uani 1 1 d . . . . .
O8 O 0.43203(7) 0.41834(14) 0.56932(7) 0.0193(3) Uani 1 1 d . . . . .
O9 O 0.44647(7) 0.62806(14) 0.55788(7) 0.0188(3) Uani 1 1 d . . . . .
O10 O 0.32967(6) 0.15395(14) 0.68018(6) 0.0136(3) Uani 1 1 d . . . . .
O11 O 0.44748(8) 0.01032(17) 0.59278(9) 0.0357(5) Uani 1 1 d . . . . .
O12 O 0.40353(7) -0.04522(14) 0.68268(7) 0.0181(3) Uani 1 1 d . . . . .
H12A H 0.430040 -0.102757 0.684299 0.022 Uiso 1 1 d R U . . .
O1W O 0.51604(7) -0.32703(14) 1.00225(7) 0.0190(3) Uani 1 1 d . . . . .
H1WA H 0.488662 -0.365574 1.021628 0.023 Uiso 1 1 d R U . . .
H1WB H 0.527932 -0.379564 0.974508 0.023 Uiso 1 1 d R U . . .
O2W O 0.4747(3) 0.6689(7) 0.8429(3) 0.111(2) Uani 0.5 1 d . . P . .
H2WA H 0.465305 0.732713 0.865409 0.133 Uiso 0.5 1 d R U P . .
H2WB H 0.484675 0.701423 0.807549 0.133 Uiso 0.5 1 d R U P . .

loop_
_atom_site_aniso_label
_atom_site_aniso_U_11
_atom_site_aniso_U_22
_atom_site_aniso_U_33
_atom_site_aniso_U_23
_atom_site_aniso_U_13
_atom_site_aniso_U_12
Cu1 0.01268(14) 0.01205(14) 0.00927(13) -0.00080(9) 0.00084(9) 0.00128(10)
C1 0.0215(12) 0.0258(13) 0.0282(13) 0.0008(10) 0.0035(10) 0.0044(10)
C2 0.0168(12) 0.0308(13) 0.0259(12) -0.0087(10) 0.0050(10) -0.0045(10)
C3 0.0227(12) 0.0284(13) 0.0178(11) -0.0007(10) 0.0059(9) -0.0042(10)
C4 0.0169(11) 0.0198(11) 0.0165(11) -0.0020(9) 0.0031(9) 0.0003(9)
C5 0.0163(11) 0.0155(10) 0.0132(10) 0.0028(8) 0.0005(8) 0.0006(8)
C6 0.0164(11) 0.0155(11) 0.0111(10) 0.0012(8) -0.0033(8) -0.0022(8)
C7 0.0172(11) 0.0104(10) 0.0094(10) 0.0022(8) 0.0002(8) 0.0011(8)
C8 0.0137(10) 0.0123(10) 0.0107(10) 0.0048(8) -0.0001(8) 0.0002(8)
C9 0.0169(11) 0.0114(10) 0.0100(9) 0.0026(8) -0.0021(8) -0.0007(8)
C10 0.0204(11) 0.0140(10) 0.0101(10) 0.0007(8) 0.0015(8) 0.0030(9)
C11 0.0175(11) 0.0135(10) 0.0130(10) -0.0005(8) -0.0010(8) 0.0022(8)
C12 0.0122(10) 0.0162(11) 0.0116(10) 0.0010(8) 0.0038(8) -0.0004(8)
C13 0.0189(11) 0.0129(10) 0.0107(10) 0.0003(8) -0.0010(8) -0.0021(8)
C14 0.067(2) 0.0224(13) 0.0128(11) -0.0015(10) 0.0067(12) 0.0089(12)
C15 0.0349(16) 0.0327(15) 0.0533(18) -0.0089(13) 0.0205(13) 0.0022(12)
C16 0.0451(16) 0.0160(12) 0.0169(11) -0.0019(9) 0.0087(11) 0.0037(10)
C17 0.0292(13) 0.0168(11) 0.0156(11) -0.0005(9) 0.0073(9) 0.0020(9)
C18 0.0148(11) 0.0156(11) 0.0140(10) -0.0021(8) 0.0005(8) -0.0013(8)
C19 0.0166(11) 0.0171(11) 0.0109(10) 0.0017(8) 0.0015(8) -0.0030(8)
C20 0.0133(10) 0.0146(10) 0.0115(10) 0.0000(8) -0.0032(8) -0.0026(8)
C21 0.0134(10) 0.0143(10) 0.0104(10) -0.0028(8) -0.0021(8) -0.0003(8)
C22 0.0150(11) 0.0141(10) 0.0113(10) -0.0003(8) -0.0002(8) -0.0032(8)
C23 0.0195(11) 0.0119(10) 0.0159(11) 0.0012(8) 0.0004(9) -0.0027(8)
C24 0.0137(11) 0.0177(11) 0.0165(10) -0.0007(9) -0.0021(8) -0.0010(9)
C25 0.0171(12) 0.0141(11) 0.0157(10) 0.0022(8) -0.0009(8) -0.0024(9)
C26 0.0168(11) 0.0126(10) 0.0130(10) 0.0005(8) 0.0027(8) -0.0013(8)
C27 0.0378(17) 0.0307(15) 0.070(2) -0.0005(15) 0.0316(15) -0.0010(13)
C28 0.0223(14) 0.0518(18) 0.0531(18) -0.0184(15) -0.0056(12) 0.0115(13)
C29 0.0197(12) 0.0275(13) 0.0421(15) -0.0092(12) 0.0100(11) 0.0010(10)
C30 0.0162(12) 0.0211(12) 0.0362(14) -0.0082(10) 0.0070(10) 0.0007(9)
C31 0.0156(11) 0.0151(11) 0.0211(11) 0.0011(9) 0.0052(9) 0.0005(9)
C32 0.0158(11) 0.0154(11) 0.0189(11) -0.0010(9) -0.0010(9) -0.0010(8)
C33 0.0187(11) 0.0109(10) 0.0105(10) 0.0029(8) 0.0020(8) -0.0003(8)
C34 0.0126(10) 0.0127(10) 0.0127(10) 0.0041(8) 0.0036(8) 0.0011(8)
C35 0.0158(11) 0.0129(10) 0.0121(10) 0.0027(8) 0.0012(8) -0.0020(8)
C36 0.0209(12) 0.0127(10) 0.0147(10) -0.0011(8) 0.0061(9) 0.0008(9)
C37 0.0279(13) 0.0180(12) 0.0285(13) -0.0040(10) 0.0170(10) -0.0095(10)
C38 0.0101(10) 0.0184(11) 0.0122(10) 0.0008(8) -0.0006(8) -0.0013(8)
C39 0.0144(10) 0.0141(10) 0.0096(10) 0.0009(8) 0.0008(8) -0.0002(8)
C40 0.0287(15) 0.065(2) 0.0350(16) 0.0182(14) -0.0166(12) -0.0174(14)
C41 0.0212(13) 0.0372(16) 0.0520(17) 0.0111(13) -0.0100(12) -0.0105(11)
C42 0.0178(14) 0.059(2) 0.075(2) -0.0300(18) 0.0022(14) 0.0020(13)
C43 0.0146(11) 0.0237(12) 0.0188(11) 0.0000(9) -0.0038(9) -0.0030(9)
C44 0.0139(11) 0.0181(11) 0.0135(10) -0.0040(8) 0.0017(8) 0.0001(8)
C45 0.0179(11) 0.0152(10) 0.0100(10) -0.0011(8) 0.0000(8) 0.0028(8)
C46 0.0147(11) 0.0151(10) 0.0078(9) -0.0036(8) 0.0017(8) 0.0016(8)
C47 0.0122(10) 0.0144(10) 0.0086(9) -0.0032(8) 0.0006(8) -0.0004(8)
C48 0.0154(11) 0.0137(10) 0.0088(9) -0.0036(8) 0.0015(8) 0.0017(8)
C49 0.0169(11) 0.0152(10) 0.0108(10) -0.0009(8) 0.0022(8) -0.0025(8)
C50 0.0125(10) 0.0183(11) 0.0130(10) 0.0018(8) 0.0020(8) -0.0006(8)
C51 0.0140(11) 0.0213(11) 0.0186(11) 0.0045(9) 0.0017(9) -0.0013(9)
C52 0.0152(11) 0.0116(10) 0.0119(10) 0.0002(8) -0.0001(8) -0.0010(8)
O1 0.0125(7) 0.0135(7) 0.0134(7) 0.0021(6) -0.0002(6) 0.0006(6)
O2 0.0241(9) 0.0155(8) 0.0179(8) -0.0017(6) -0.0080(6) 0.0037(6)
O3 0.0197(8) 0.0155(8) 0.0175(8) -0.0020(6) -0.0052(6) 0.0022(6)
O4 0.0130(7) 0.0143(7) 0.0124(7) -0.0022(6) 0.0005(6) -0.0005(6)
O5 0.0154(9) 0.0248(9) 0.0292(9) -0.0092(7) 0.0014(7) -0.0019(7)
O6 0.0136(8) 0.0304(9) 0.0273(9) -0.0125(7) 0.0030(7) -0.0060(7)
O7 0.0119(7) 0.0151(7) 0.0151(7) 0.0003(6) 0.0054(6) -0.0019(6)
O8 0.0225(8) 0.0191(8) 0.0167(8) 0.0001(6) 0.0085(6) -0.0004(6)
O9 0.0206(8) 0.0149(8) 0.0213(8) 0.0020(6) 0.0085(6) -0.0007(6)
O10 0.0112(7) 0.0185(8) 0.0111(7) -0.0009(6) 0.0006(6) -0.0014(6)
O11 0.0377(11) 0.0344(10) 0.0367(10) 0.0194(8) 0.0247(9) 0.0180(8)
O12 0.0188(8) 0.0183(8) 0.0175(8) 0.0058(6) 0.0034(6) 0.0045(6)
O1W 0.0253(9) 0.0128(7) 0.0193(8) -0.0008(6) 0.0064(6) 0.0013(6)
O2W 0.131(6) 0.098(5) 0.104(5) -0.015(4) 0.020(5) 0.007(4)

loop_
_atom_type_symbol
_atom_type_description
_atom_type_scat_dispersion_real
_atom_type_scat_dispersion_imag
_atom_type_scat_source
C C 0.0033 0.0016 'International Tables Vol C Tables 4.2.6.8 and 6.1.1.4'
H H 0.0000 0.0000 'International Tables Vol C Tables 4.2.6.8 and 6.1.1.4'
O O 0.0106 0.0060 'International Tables Vol C Tables 4.2.6.8 and 6.1.1.4'
Cu Cu 0.3201 1.2651 'International Tables Vol C Tables 4.2.6.8 and 6.1.1.4'

loop_
_geom_angle_atom_site_label_1
_geom_angle_atom_site_label_2
_geom_angle_atom_site_label_3
_geom_angle
_geom_angle_site_symmetry_1
_geom_angle_site_symmetry_3
_geom_angle_publ_flag
O9 Cu1 O2 91.13(7) 4_566 . ?
O9 Cu1 O8 168.49(6) 4_566 2_646 ?
O2 Cu1 O8 87.85(7) . 2_646 ?
O9 Cu1 O3 86.99(7) 4_566 3_657 ?
O2 Cu1 O3 168.35(6) . 3_657 ?
O8 Cu1 O3 91.70(7) 2_646 3_657 ?
O9 Cu1 O1W 88.84(6) 4_566 . ?
O2 Cu1 O1W 98.69(6) . . ?
O8 Cu1 O1W 102.65(6) 2_646 . ?
O3 Cu1 O1W 92.77(6) 3_657 . ?
O9 Cu1 Cu1 81.84(4) 4_566 3_657 ?
O2 Cu1 Cu1 86.38(4) . 3_657 ?
O8 Cu1 Cu1 86.66(5) 2_646 3_657 ?
O3 Cu1 Cu1 81.97(4) 3_657 3_657 ?
O1W Cu1 Cu1 169.50(4) . 3_657 ?
C4 C1 H1A 109.5 . . ?
C4 C1 H1B 109.5 . . ?
H1A C1 H1B 109.5 . . ?
C4 C1 H1C 109.5 . . ?
H1A C1 H1C 109.5 . . ?
H1B C1 H1C 109.5 . . ?
C4 C2 H2A 109.5 . . ?
C4 C2 H2B 109.5 . . ?
H2A C2 H2B 109.5 . . ?
C4 C2 H2C 109.5 . . ?
H2A C2 H2C 109.5 . . ?
H2B C2 H2C 109.5 . . ?
C4 C3 H3A 109.5 . . ?
C4 C3 H3B 109.5 . . ?
H3A C3 H3B 109.5 . . ?
C4 C3 H3C 109.5 . . ?
H3A C3 H3C 109.5 . . ?
H3B C3 H3C 109.5 . . ?
C2 C4 C1 108.69(19) . . ?
C2 C4 C5 112.47(18) . . ?
C1 C4 C5 109.33(18) . . ?
C2 C4 C3 106.93(19) . . ?
C1 C4 C3 109.86(18) . . ?
C5 C4 C3 109.53(18) . . ?
C6 C5 C10 116.9(2) . . ?
C6 C5 C4 122.17(19) . . ?
C10 C5 C4 120.90(18) . . ?
C5 C6 C7 122.7(2) . . ?
C5 C6 H6 118.7 . . ?
C7 C6 H6 118.7 . . ?
C8 C7 C6 118.06(18) . . ?
C8 C7 C52 122.85(19) . . ?
C6 C7 C52 118.93(18) . . ?
C7 C8 O1 119.73(18) . . ?
C7 C8 C9 121.27(19) . . ?
O1 C8 C9 118.95(18) . . ?
C10 C9 C8 117.97(19) . . ?
C10 C9 C13 120.09(18) . . ?
C8 C9 C13 121.91(19) . . ?
C9 C10 C5 122.56(19) . . ?
C9 C10 H10 118.7 . . ?
C5 C10 H10 118.7 . . ?
O1 C11 C12 113.85(16) . . ?
O1 C11 H11A 108.8 . . ?
C12 C11 H11A 108.8 . . ?
O1 C11 H11B 108.8 . . ?
C12 C11 H11B 108.8 . . ?
H11A C11 H11B 107.7 . . ?
O3 C12 O2 126.75(19) . . ?
O3 C12 C11 118.66(18) . . ?
O2 C12 C11 114.54(18) . . ?
C20 C13 C9 114.93(17) . . ?
C20 C13 H13A 108.5 . . ?
C9 C13 H13A 108.5 . . ?
C20 C13 H13B 108.5 . . ?
C9 C13 H13B 108.5 . . ?
H13A C13 H13B 107.5 . . ?
C17 C14 H14A 109.5 . . ?
C17 C14 H14B 109.5 . . ?
H14A C14 H14B 109.5 . . ?
C17 C14 H14C 109.5 . . ?
H14A C14 H14C 109.5 . . ?
H14B C14 H14C 109.5 . . ?
C17 C15 H15A 109.5 . . ?
C17 C15 H15B 109.5 . . ?
H15A C15 H15B 109.5 . . ?
C17 C15 H15C 109.5 . . ?
H15A C15 H15C 109.5 . . ?
H15B C15 H15C 109.5 . . ?
C17 C16 H16A 109.5 . . ?
C17 C16 H16B 109.5 . . ?
H16A C16 H16B 109.5 . . ?
C17 C16 H16C 109.5 . . ?
H16A C16 H16C 109.5 . . ?
H16B C16 H16C 109.5 . . ?
C15 C17 C16 109.5(2) . . ?
C15 C17 C18 109.28(19) . . ?
C16 C17 C18 112.31(18) . . ?
C15 C17 C14 109.1(2) . . ?
C16 C17 C14 107.3(2) . . ?
C18 C17 C14 109.30(18) . . ?
C23 C18 C19 117.14(19) . . ?
C23 C18 C17 122.05(19) . . ?
C19 C18 C17 120.80(18) . . ?
C20 C19 C18 122.59(19) . . ?
C20 C19 H19 118.7 . . ?
C18 C19 H19 118.7 . . ?
C21 C20 C19 117.56(19) . . ?
C21 C20 C13 121.40(19) . . ?
C19 C20 C13 121.01(18) . . ?
C22 C21 C20 121.75(19) . . ?
C22 C21 O4 118.49(18) . . ?
C20 C21 O4 119.76(18) . . ?
C21 C22 C23 118.46(19) . . ?
C21 C22 C26 119.59(18) . . ?
C23 C22 C26 121.59(19) . . ?
C18 C23 C22 122.1(2) . . ?
C18 C23 H23 119.0 . . ?
C22 C23 H23 119.0 . . ?
O4 C24 C25 110.24(17) . . ?
O4 C24 H24A 109.6 . . ?
C25 C24 H24A 109.6 . . ?
O4 C24 H24B 109.6 . . ?
C25 C24 H24B 109.6 . . ?
H24A C24 H24B 108.1 . . ?
O5 C25 O6 119.08(19) . . ?
O5 C25 C24 122.09(19) . . ?
O6 C25 C24 118.81(18) . . ?
C22 C26 C35 107.86(17) . . ?
C22 C26 H26A 110.1 . . ?
C35 C26 H26A 110.1 . . ?
C22 C26 H26B 110.1 . . ?
C35 C26 H26B 110.1 . . ?
H26A C26 H26B 108.4 . . ?
C30 C27 H27A 109.5 . . ?
C30 C27 H27B 109.5 . . ?
H27A C27 H27B 109.5 . . ?
C30 C27 H27C 109.5 . . ?
H27A C27 H27C 109.5 . . ?
H27B C27 H27C 109.5 . . ?
C30 C28 H28A 109.5 . . ?
C30 C28 H28B 109.5 . . ?
H28A C28 H28B 109.5 . . ?
C30 C28 H28C 109.5 . . ?
H28A C28 H28C 109.5 . . ?
H28B C28 H28C 109.5 . . ?
C30 C29 H29A 109.5 . . ?
C30 C29 H29B 109.5 . . ?
H29A C29 H29B 109.5 . . ?
C30 C29 H29C 109.5 . . ?
H29A C29 H29C 109.5 . . ?
H29B C29 H29C 109.5 . . ?
C29 C30 C27 110.0(2) . . ?
C29 C30 C31 111.96(19) . . ?
C27 C30 C31 108.0(2) . . ?
C29 C30 C28 107.3(2) . . ?
C27 C30 C28 109.1(2) . . ?
C31 C30 C28 110.4(2) . . ?
C32 C31 C36 117.02(19) . . ?
C32 C31 C30 120.7(2) . . ?
C36 C31 C30 122.01(19) . . ?
C33 C32 C31 122.5(2) . . ?
C33 C32 H32 118.7 . . ?
C31 C32 H32 118.7 . . ?
C32 C33 C34 118.76(19) . . ?
C32 C33 C39 119.36(19) . . ?
C34 C33 C39 121.80(18) . . ?
O7 C34 C35 120.86(18) . . ?
O7 C34 C33 118.38(18) . . ?
C35 C34 C33 120.74(19) . . ?
C36 C35 C34 118.51(19) . . ?
C36 C35 C26 118.90(18) . . ?
C34 C35 C26 122.35(18) . . ?
C35 C36 C31 122.43(19) . . ?
C35 C36 H36 118.8 . . ?
C31 C36 H36 118.8 . . ?
O7 C37 C38 113.66(18) . . ?
O7 C37 H37A 108.8 . . ?
C38 C37 H37A 108.8 . . ?
O7 C37 H37B 108.8 . . ?
C38 C37 H37B 108.8 . . ?
H37A C37 H37B 107.7 . . ?
O8 C38 O9 126.88(19) . . ?
O8 C38 C37 119.98(18) . . ?
O9 C38 C37 113.05(18) . . ?
C46 C39 C33 108.28(16) . . ?
C46 C39 H39A 110.0 . . ?
C33 C39 H39A 110.0 . . ?
C46 C39 H39B 110.0 . . ?
C33 C39 H39B 110.0 . . ?
H39A C39 H39B 108.4 . . ?
C43 C40 H40A 109.5 . . ?
C43 C40 H40B 109.5 . . ?
H40A C40 H40B 109.5 . . ?
C43 C40 H40C 109.5 . . ?
H40A C40 H40C 109.5 . . ?
H40B C40 H40C 109.5 . . ?
C43 C41 H41A 109.5 . . ?
C43 C41 H41B 109.5 . . ?
H41A C41 H41B 109.5 . . ?
C43 C41 H41C 109.5 . . ?
H41A C41 H41C 109.5 . . ?
H41B C41 H41C 109.5 . . ?
C43 C42 H42A 109.5 . . ?
C43 C42 H42B 109.5 . . ?
H42A C42 H42B 109.5 . . ?
C43 C42 H42C 109.5 . . ?
H42A C42 H42C 109.5 . . ?
H42B C42 H42C 109.5 . . ?
C42 C43 C41 109.4(2) . . ?
C42 C43 C40 108.7(2) . . ?
C41 C43 C40 107.2(2) . . ?
C42 C43 C44 107.86(19) . . ?
C41 C43 C44 112.09(19) . . ?
C40 C43 C44 111.44(19) . . ?
C49 C44 C45 116.64(19) . . ?
C49 C44 C43 122.51(19) . . ?
C45 C44 C43 120.54(19) . . ?
C46 C45 C44 122.92(19) . . ?
C46 C45 H45 118.5 . . ?
C44 C45 H45 118.5 . . ?
C45 C46 C47 118.21(19) . . ?
C45 C46 C39 119.21(18) . . ?
C47 C46 C39 121.74(18) . . ?
O10 C47 C48 119.00(18) . . ?
O10 C47 C46 120.14(18) . . ?
C48 C47 C46 120.75(19) . . ?
C47 C48 C49 118.31(19) . . ?
C47 C48 C52 121.38(18) . . ?
C49 C48 C52 120.18(18) . . ?
C44 C49 C48 122.85(19) . . ?
C44 C49 H49 118.6 . . ?
C48 C49 H49 118.6 . . ?
O10 C50 C51 114.34(17) . . ?
O10 C50 H50A 108.7 . . ?
C51 C50 H50A 108.7 . . ?
O10 C50 H50B 108.7 . . ?
C51 C50 H50B 108.7 . . ?
H50A C50 H50B 107.6 . . ?
O11 C51 O12 123.8(2) . . ?
O11 C51 C50 120.36(19) . . ?
O12 C51 C50 115.83(18) . . ?
C48 C52 C7 109.53(16) . . ?
C48 C52 H52A 109.8 . . ?
C7 C52 H52A 109.8 . . ?
C48 C52 H52B 109.8 . . ?
C7 C52 H52B 109.8 . . ?
H52A C52 H52B 108.2 . . ?
C8 O1 C11 115.31(15) . . ?
C12 O2 Cu1 119.94(13) . . ?
C12 O3 Cu1 124.87(14) . 3_657 ?
C21 O4 C24 110.64(15) . . ?
C25 O6 H6A 117.2 . . ?
C34 O7 C37 112.59(16) . . ?
C38 O8 Cu1 118.71(13) . 2_656 ?
C38 O9 Cu1 125.01(13) . 4_565 ?
C47 O10 C50 115.20(15) . . ?
C51 O12 H12A 110.7 . . ?
Cu1 O1W H1WA 116.9 . . ?
Cu1 O1W H1WB 128.3 . . ?
H1WA O1W H1WB 105.1 . . ?
H2WA O2W H2WB 103.7 . . ?

loop_
_geom_bond_atom_site_label_1
_geom_bond_atom_site_label_2
_geom_bond_distance
_geom_bond_site_symmetry_2
_geom_bond_publ_flag
Cu1 O9 1.9512(15) 4_566 ?
Cu1 O2 1.9655(16) . ?
Cu1 O8 1.9656(16) 2_646 ?
Cu1 O3 1.9717(16) 3_657 ?
Cu1 O1W 2.1599(16) . ?
Cu1 Cu1 2.6394(7) 3_657 ?
C1 C4 1.533(3) . ?
C1 H1A 0.9800 . ?
C1 H1B 0.9800 . ?
C1 H1C 0.9800 . ?
C2 C4 1.527(3) . ?
C2 H2A 0.9800 . ?
C2 H2B 0.9800 . ?
C2 H2C 0.9800 . ?
C3 C4 1.546(3) . ?
C3 H3A 0.9800 . ?
C3 H3B 0.9800 . ?
C3 H3C 0.9800 . ?
C4 C5 1.534(3) . ?
C5 C6 1.388(3) . ?
C5 C10 1.402(3) . ?
C6 C7 1.397(3) . ?
C6 H6 0.9500 . ?
C7 C8 1.390(3) . ?
C7 C52 1.533(3) . ?
C8 O1 1.392(2) . ?
C8 C9 1.402(3) . ?
C9 C10 1.389(3) . ?
C9 C13 1.526(3) . ?
C10 H10 0.9500 . ?
C11 O1 1.427(2) . ?
C11 C12 1.526(3) . ?
C11 H11A 0.9900 . ?
C11 H11B 0.9900 . ?
C12 O3 1.252(2) . ?
C12 O2 1.254(3) . ?
C13 C20 1.517(3) . ?
C13 H13A 0.9900 . ?
C13 H13B 0.9900 . ?
C14 C17 1.543(3) . ?
C14 H14A 0.9800 . ?
C14 H14B 0.9800 . ?
C14 H14C 0.9800 . ?
C15 C17 1.525(4) . ?
C15 H15A 0.9800 . ?
C15 H15B 0.9800 . ?
C15 H15C 0.9800 . ?
C16 C17 1.527(3) . ?
C16 H16A 0.9800 . ?
C16 H16B 0.9800 . ?
C16 H16C 0.9800 . ?
C17 C18 1.536(3) . ?
C18 C23 1.391(3) . ?
C18 C19 1.400(3) . ?
C19 C20 1.393(3) . ?
C19 H19 0.9500 . ?
C20 C21 1.393(3) . ?
C21 C22 1.388(3) . ?
C21 O4 1.401(2) . ?
C22 C23 1.391(3) . ?
C22 C26 1.517(3) . ?
C23 H23 0.9500 . ?
C24 O4 1.427(2) . ?
C24 C25 1.505(3) . ?
C24 H24A 0.9900 . ?
C24 H24B 0.9900 . ?
C25 O5 1.216(3) . ?
C25 O6 1.304(3) . ?
C26 C35 1.526(3) . ?
C26 H26A 0.9900 . ?
C26 H26B 0.9900 . ?
C27 C30 1.523(4) . ?
C27 H27A 0.9800 . ?
C27 H27B 0.9800 . ?
C27 H27C 0.9800 . ?
C28 C30 1.537(4) . ?
C28 H28A 0.9800 . ?
C28 H28B 0.9800 . ?
C28 H28C 0.9800 . ?
C29 C30 1.517(3) . ?
C29 H29A 0.9800 . ?
C29 H29B 0.9800 . ?
C29 H29C 0.9800 . ?
C30 C31 1.534(3) . ?
C31 C32 1.388(3) . ?
C31 C36 1.394(3) . ?
C32 C33 1.386(3) . ?
C32 H32 0.9500 . ?
C33 C34 1.393(3) . ?
C33 C39 1.525(3) . ?
C34 O7 1.388(2) . ?
C34 C35 1.392(3) . ?
C35 C36 1.390(3) . ?
C36 H36 0.9500 . ?
C37 O7 1.421(3) . ?
C37 C38 1.508(3) . ?
C37 H37A 0.9900 . ?
C37 H37B 0.9900 . ?
C38 O8 1.256(3) . ?
C38 O9 1.257(3) . ?
C39 C46 1.522(3) . ?
C39 H39A 0.9900 . ?
C39 H39B 0.9900 . ?
C40 C43 1.526(3) . ?
C40 H40A 0.9800 . ?
C40 H40B 0.9800 . ?
C40 H40C 0.9800 . ?
C41 C43 1.524(3) . ?
C41 H41A 0.9800 . ?
C41 H41B 0.9800 . ?
C41 H41C 0.9800 . ?
C42 C43 1.520(4) . ?
C42 H42A 0.9800 . ?
C42 H42B 0.9800 . ?
C42 H42C 0.9800 . ?
C43 C44 1.537(3) . ?
C44 C49 1.391(3) . ?
C44 C45 1.394(3) . ?
C45 C46 1.389(3) . ?
C45 H45 0.9500 . ?
C46 C47 1.401(3) . ?
C47 O10 1.389(2) . ?
C47 C48 1.392(3) . ?
C48 C49 1.395(3) . ?
C48 C52 1.522(3) . ?
C49 H49 0.9500 . ?
C50 O10 1.433(2) . ?
C50 C51 1.512(3) . ?
C50 H50A 0.9900 . ?
C50 H50B 0.9900 . ?
C51 O11 1.215(3) . ?
C51 O12 1.306(3) . ?
C52 H52A 0.9900 . ?
C52 H52B 0.9900 . ?
O6 H6A 0.8499 . ?
O12 H12A 0.8500 . ?
O1W H1WA 0.8500 . ?
O1W H1WB 0.8500 . ?
O2W H2WA 0.8500 . ?
O2W H2WB 0.8502 . ?

loop_
_geom_hbond_atom_site_label_D
_geom_hbond_atom_site_label_H
_geom_hbond_atom_site_label_A
_geom_hbond_distance_DH
_geom_hbond_distance_HA
_geom_hbond_distance_DA
_geom_hbond_angle_DHA
_geom_hbond_site_symmetry_A
_geom_hbond_publ_flag
O6 H6A O1 0.85 2.18 2.717(2) 121.3 . yes
O6 H6A O4 0.85 2.24 2.649(2) 109.4 . yes
O6 H6A O10 0.85 2.20 2.742(2) 121.1 . yes
C13 H13B O1 0.99 2.45 2.884(3) 106.3 . yes
C13 H13B O3 0.99 2.24 3.169(3) 155.9 . yes
C26 H26A O7 0.99 2.49 2.925(3) 106.4 . yes
C39 H39B O7 0.99 2.40 2.858(3) 107.2 . yes
C50 H50A O8 0.99 2.56 3.467(3) 151.5 . yes
C52 H52A O1 0.99 2.49 2.922(3) 105.7 . yes
C52 H52A O10 0.99 2.48 2.863(3) 102.4 . yes
C52 H52A O12 0.99 2.47 3.381(3) 152.4 . yes
O1W H1WA O11 0.85 2.34 3.139(2) 156.9 4_556 yes
O2W H2WA O2 0.85 2.05 2.903(7) 176.0 1_565 yes
O2W H2WB O5 0.85 2.21 3.038(8) 165.7 2_656 yes
O2W H2WB O6 0.85 2.38 3.058(7) 137.5 2_656 yes
C24 H24A O1W 0.99 2.59 3.520(3) 156.9 3_657 yes
C24 H24B O2W 0.99 2.35 3.338(8) 175.2 . yes

loop_
_geom_torsion_atom_site_label_1
_geom_torsion_atom_site_label_2
_geom_torsion_atom_site_label_3
_geom_torsion_atom_site_label_4
_geom_torsion
_geom_torsion_site_symmetry_1
_geom_torsion_site_symmetry_2
_geom_torsion_site_symmetry_3
_geom_torsion_site_symmetry_4
_geom_torsion_publ_flag
C2 C4 C5 C6 8.9(3) . . . . ?
C1 C4 C5 C6 -111.9(2) . . . . ?
C3 C4 C5 C6 127.7(2) . . . . ?
C2 C4 C5 C10 -172.3(2) . . . . ?
C1 C4 C5 C10 66.9(3) . . . . ?
C3 C4 C5 C10 -53.6(3) . . . . ?
C10 C5 C6 C7 2.7(3) . . . . ?
C4 C5 C6 C7 -178.53(19) . . . . ?
C5 C6 C7 C8 3.9(3) . . . . ?
C5 C6 C7 C52 -171.60(19) . . . . ?
C6 C7 C8 O1 174.26(17) . . . . ?
C52 C7 C8 O1 -10.4(3) . . . . ?
C6 C7 C8 C9 -8.0(3) . . . . ?
C52 C7 C8 C9 167.34(18) . . . . ?
C7 C8 C9 C10 5.3(3) . . . . ?
O1 C8 C9 C10 -176.96(17) . . . . ?
C7 C8 C9 C13 -176.63(18) . . . . ?
O1 C8 C9 C13 1.1(3) . . . . ?
C8 C9 C10 C5 1.7(3) . . . . ?
C13 C9 C10 C5 -176.40(19) . . . . ?
C6 C5 C10 C9 -5.6(3) . . . . ?
C4 C5 C10 C9 175.61(19) . . . . ?
O1 C11 C12 O3 -10.2(3) . . . . ?
O1 C11 C12 O2 172.29(17) . . . . ?
C10 C9 C13 C20 -77.9(2) . . . . ?
C8 C9 C13 C20 104.1(2) . . . . ?
C15 C17 C18 C23 109.1(2) . . . . ?
C16 C17 C18 C23 -12.6(3) . . . . ?
C14 C17 C18 C23 -131.5(2) . . . . ?
C15 C17 C18 C19 -70.5(3) . . . . ?
C16 C17 C18 C19 167.8(2) . . . . ?
C14 C17 C18 C19 48.8(3) . . . . ?
C23 C18 C19 C20 5.0(3) . . . . ?
C17 C18 C19 C20 -175.4(2) . . . . ?
C18 C19 C20 C21 -0.8(3) . . . . ?
C18 C19 C20 C13 177.36(19) . . . . ?
C9 C13 C20 C21 -75.4(3) . . . . ?
C9 C13 C20 C19 106.5(2) . . . . ?
C19 C20 C21 C22 -5.1(3) . . . . ?
C13 C20 C21 C22 176.75(19) . . . . ?
C19 C20 C21 O4 176.02(18) . . . . ?
C13 C20 C21 O4 -2.1(3) . . . . ?
C20 C21 C22 C23 6.5(3) . . . . ?
O4 C21 C22 C23 -174.63(18) . . . . ?
C20 C21 C22 C26 -166.70(19) . . . . ?
O4 C21 C22 C26 12.2(3) . . . . ?
C19 C18 C23 C22 -3.5(3) . . . . ?
C17 C18 C23 C22 176.8(2) . . . . ?
C21 C22 C23 C18 -2.0(3) . . . . ?
C26 C22 C23 C18 171.06(19) . . . . ?
O4 C24 C25 O5 168.31(19) . . . . ?
O4 C24 C25 O6 -13.0(3) . . . . ?
C21 C22 C26 C35 72.5(2) . . . . ?
C23 C22 C26 C35 -100.4(2) . . . . ?
C29 C30 C31 C32 -161.7(2) . . . . ?
C27 C30 C31 C32 77.0(3) . . . . ?
C28 C30 C31 C32 -42.2(3) . . . . ?
C29 C30 C31 C36 24.7(3) . . . . ?
C27 C30 C31 C36 -96.6(3) . . . . ?
C28 C30 C31 C36 144.2(2) . . . . ?
C36 C31 C32 C33 -0.9(3) . . . . ?
C30 C31 C32 C33 -174.8(2) . . . . ?
C31 C32 C33 C34 -0.4(3) . . . . ?
C31 C32 C33 C39 176.31(19) . . . . ?
C32 C33 C34 O7 -179.25(17) . . . . ?
C39 C33 C34 O7 4.1(3) . . . . ?
C32 C33 C34 C35 2.1(3) . . . . ?
C39 C33 C34 C35 -174.56(18) . . . . ?
O7 C34 C35 C36 179.07(17) . . . . ?
C33 C34 C35 C36 -2.3(3) . . . . ?
O7 C34 C35 C26 -6.7(3) . . . . ?
C33 C34 C35 C26 171.94(18) . . . . ?
C22 C26 C35 C36 53.2(2) . . . . ?
C22 C26 C35 C34 -121.0(2) . . . . ?
C34 C35 C36 C31 0.9(3) . . . . ?
C26 C35 C36 C31 -173.56(19) . . . . ?
C32 C31 C36 C35 0.7(3) . . . . ?
C30 C31 C36 C35 174.5(2) . . . . ?
O7 C37 C38 O8 -10.2(3) . . . . ?
O7 C37 C38 O9 172.96(18) . . . . ?
C32 C33 C39 C46 -61.6(2) . . . . ?
C34 C33 C39 C46 115.1(2) . . . . ?
C42 C43 C44 C49 93.0(3) . . . . ?
C41 C43 C44 C49 -27.6(3) . . . . ?
C40 C43 C44 C49 -147.8(2) . . . . ?
C42 C43 C44 C45 -80.4(3) . . . . ?
C41 C43 C44 C45 159.1(2) . . . . ?
C40 C43 C44 C45 38.9(3) . . . . ?
C49 C44 C45 C46 0.5(3) . . . . ?
C43 C44 C45 C46 174.25(19) . . . . ?
C44 C45 C46 C47 3.4(3) . . . . ?
C44 C45 C46 C39 -166.33(18) . . . . ?
C33 C39 C46 C45 90.8(2) . . . . ?
C33 C39 C46 C47 -78.6(2) . . . . ?
C45 C46 C47 O10 177.22(17) . . . . ?
C39 C46 C47 O10 -13.3(3) . . . . ?
C45 C46 C47 C48 -6.6(3) . . . . ?
C39 C46 C47 C48 162.82(18) . . . . ?
O10 C47 C48 C49 -177.94(17) . . . . ?
C46 C47 C48 C49 5.8(3) . . . . ?
O10 C47 C48 C52 6.1(3) . . . . ?
C46 C47 C48 C52 -170.12(18) . . . . ?
C45 C44 C49 C48 -1.3(3) . . . . ?
C43 C44 C49 C48 -174.95(19) . . . . ?
C47 C48 C49 C44 -1.8(3) . . . . ?
C52 C48 C49 C44 174.22(18) . . . . ?
O10 C50 C51 O11 -179.0(2) . . . . ?
O10 C50 C51 O12 1.3(3) . . . . ?
C47 C48 C52 C7 93.1(2) . . . . ?
C49 C48 C52 C7 -82.8(2) . . . . ?
C8 C7 C52 C48 -105.7(2) . . . . ?
C6 C7 C52 C48 69.6(2) . . . . ?
C7 C8 O1 C11 -70.3(2) . . . . ?
C9 C8 O1 C11 111.9(2) . . . . ?
C12 C11 O1 C8 -104.56(19) . . . . ?
O3 C12 O2 Cu1 -3.8(3) . . . . ?
C11 C12 O2 Cu1 173.49(13) . . . . ?
O2 C12 O3 Cu1 3.6(3) . . . 3_657 ?
C11 C12 O3 Cu1 -173.56(13) . . . 3_657 ?
C22 C21 O4 C24 87.9(2) . . . . ?
C20 C21 O4 C24 -93.2(2) . . . . ?
C25 C24 O4 C21 -176.50(16) . . . . ?
C35 C34 O7 C37 -70.1(2) . . . . ?
C33 C34 O7 C37 111.3(2) . . . . ?
C38 C37 O7 C34 -135.35(19) . . . . ?
O9 C38 O8 Cu1 11.1(3) . . . 2_656 ?
C37 C38 O8 Cu1 -165.30(16) . . . 2_656 ?
O8 C38 O9 Cu1 -12.2(3) . . . 4_565 ?
C37 C38 O9 Cu1 164.43(15) . . . 4_565 ?
C48 C47 O10 C50 121.20(19) . . . . ?
C46 C47 O10 C50 -62.6(2) . . . . ?
C51 C50 O10 C47 -110.6(2) . . . . ?
